data_4101522
loop_
_publ_author_name
'Roger, Mathieu'
'Barros, No\'emi'
'Arliguie, Th\'er\`ese'
'Thu\'ery, Pierre'
'Maron, Laurent'
'Ephritikhine, Michel'

_publ_section_title
;
 U(SMes*)n, (n = 3, 4) and Ln(SMes*)3 (Ln = La, Ce, Pr, Nd):
 lanthanide(III)/actinide(III) differentiation in agostic interactions
 and an unprecedented eta3 ligation mode of the arylthiolate ligand,
 from X-ray diffraction and DFT analysis.
;
_journal_issue 27
_journal_name_full 'Journal of the American Chemical Society'
_journal_page_first 8790
_journal_page_last 8802
_journal_paper_doi 10.1021/ja0584830
_journal_volume 128
_journal_year 2006
_chemical_formula_sum 'C54 H87 Pr S3'
_chemical_formula_weight 973.33
_space_group_IT_number 14
_symmetry_cell_setting monoclinic
_symmetry_space_group_name_Hall '-P 2yn'
_symmetry_space_group_name_H-M 'P 1 21/n 1'
_atom_sites_solution_hydrogens geom
_atom_sites_solution_primary patter
_atom_sites_solution_secondary difmap
_audit_creation_method SHELXL-97
_cell_angle_alpha 90.00
_cell_angle_beta 100.008(6)
_cell_angle_gamma 90.00
_cell_formula_units_Z 4
_cell_length_a 10.1384(9)
_cell_length_b 37.698(4)
_cell_length_c 14.3383(11)
_cell_measurement_reflns_used 60778
_cell_measurement_temperature 100(2)
_cell_measurement_theta_max 25.68
_cell_measurement_theta_min 2.60
_cell_volume 5396.7(9)
_computing_cell_refinement 'DENZO-SMN (Otwinowski & Minor, 1997)'
_computing_data_collection 'Kappa-CCD software (Nonius B.V., 1998)'
_computing_data_reduction 'DENZO-SMN (Otwinowski & Minor, 1997)'
_computing_molecular_graphics 'SHELXTL (Sheldrick, 1999)'
_computing_publication_material 'SHELXTL (Sheldrick, 1999); PLATON (Spek, 2003)'
_computing_structure_refinement 'SHELXL-97 (Sheldrick, 1997)'
_computing_structure_solution 'SHELXS-97 (Sheldrick, 1997)'
_diffrn_ambient_temperature 100(2)
_diffrn_measured_fraction_theta_full 0.997
_diffrn_measured_fraction_theta_max 0.997
_diffrn_measurement_device_type 'Nonius Kappa-CCD area-detector diffractometer'
_diffrn_measurement_method 'one \f and five \w scans with 2\% steps'
_diffrn_radiation_monochromator graphite
_diffrn_radiation_source 'fine-focus sealed tube'
_diffrn_radiation_type MoK\a
_diffrn_radiation_wavelength 0.71073
_diffrn_reflns_av_R_equivalents 0.0823
_diffrn_reflns_av_sigmaI/netI 0.1116
_diffrn_reflns_limit_h_max 11
_diffrn_reflns_limit_h_min -12
_diffrn_reflns_limit_k_max 45
_diffrn_reflns_limit_k_min -41
_diffrn_reflns_limit_l_max 17
_diffrn_reflns_limit_l_min -17
_diffrn_reflns_number 60778
_diffrn_reflns_theta_full 25.68
_diffrn_reflns_theta_max 25.68
_diffrn_reflns_theta_min 2.60
_diffrn_standards_decay_% 0
_diffrn_standards_interval_time 0
_exptl_absorpt_coefficient_mu 1.050
_exptl_absorpt_correction_T_max 0.900
_exptl_absorpt_correction_T_min 0.757
_exptl_absorpt_correction_type refdelf
_exptl_absorpt_process_details 'program DELABS from PLATON (Spek, 2003)'
_exptl_crystal_colour colourless
_exptl_crystal_density_diffrn 1.198
_exptl_crystal_density_meas ?
_exptl_crystal_description irregular
_exptl_crystal_F_000 2072
_exptl_crystal_size_max 0.17
_exptl_crystal_size_mid 0.12
_exptl_crystal_size_min 0.10
_refine_diff_density_max 0.742
_refine_diff_density_min -1.001
_refine_diff_density_rms 0.112
_refine_ls_extinction_method none
_refine_ls_goodness_of_fit_ref 0.887
_refine_ls_hydrogen_treatment mixed
_refine_ls_matrix_type full
_refine_ls_number_parameters 574
_refine_ls_number_reflns 10224
_refine_ls_number_restraints 0
_refine_ls_restrained_S_all 0.887
_refine_ls_R_factor_all 0.1143
_refine_ls_R_factor_gt 0.0461
_refine_ls_shift/su_max 0.000
_refine_ls_shift/su_mean 0.000
_refine_ls_structure_factor_coef Fsqd
_refine_ls_weighting_details 'calc w=1/[\s^2^(Fo^2^)+(0.0307P)^2^] where P=(Fo^2^+2Fc^2^)/3'
_refine_ls_weighting_scheme calc
_refine_ls_wR_factor_gt 0.0788
_refine_ls_wR_factor_ref 0.0919
_reflns_number_gt 5488
_reflns_number_total 10224
_reflns_threshold_expression >2sigma(I)
_cod_data_source_file ja0584830si20060516_095823.cif
_cod_data_source_block 8
_cod_original_sg_symbol_H-M 'P 21/n'
_cod_database_code 4101522

loop_
_symmetry_equiv_pos_as_xyz
'x, y, z'
'-x+1/2, y+1/2, -z+1/2'
'-x, -y, -z'
'x-1/2, -y-1/2, z-1/2'

loop_
_atom_site_label
_atom_site_type_symbol
_atom_site_fract_x
_atom_site_fract_y
_atom_site_fract_z
_atom_site_U_iso_or_equiv
_atom_site_adp_type
_atom_site_occupancy
_atom_site_symmetry_multiplicity
_atom_site_calc_flag
_atom_site_refinement_flags
Pr Pr 0.68680(2) 0.863385(6) 0.779463(18) 0.03788(9) Uani 1 1 d .
S1 S 0.68832(12) 0.81053(3) 0.90762(8) 0.0463(3) Uani 1 1 d .
S2 S 0.62794(11) 0.85025(3) 0.59092(8) 0.0387(3) Uani 1 1 d .
S3 S 0.81630(12) 0.92645(3) 0.81432(8) 0.0469(3) Uani 1 1 d .
C1 C 0.7869(4) 0.84280(11) 0.9799(3) 0.0361(11) Uani 1 1 d .
C2 C 0.9123(4) 0.85307(11) 0.9579(3) 0.0363(11) Uani 1 1 d .
C3 C 0.9729(4) 0.88439(12) 0.9993(3) 0.0453(12) Uani 1 1 d .
H3 H 1.0519 0.8922 0.9815 0.054 Uiso 1 1 calc R
C4 C 0.9188(5) 0.90375(11) 1.0654(3) 0.0398(12) Uani 1 1 d .
C5 C 0.8067(5) 0.89016(12) 1.0941(3) 0.0441(12) Uani 1 1 d .
H5 H 0.7731 0.9021 1.1417 0.053 Uiso 1 1 calc R
C6 C 0.7398(4) 0.85963(11) 1.0565(3) 0.0385(11) Uani 1 1 d .
C7 C 0.9976(5) 0.82941(13) 0.9016(3) 0.0469(13) Uani 1 1 d .
C8 C 0.9436(6) 0.82636(17) 0.7941(4) 0.0580(16) Uani 1 1 d .
H8A H 0.853(5) 0.8119(13) 0.778(4) 0.087 Uiso 1 1 d .
H8B H 0.931(5) 0.8524(13) 0.768(3) 0.087 Uiso 1 1 d .
H8C H 0.999(5) 0.8148(14) 0.767(4) 0.087 Uiso 1 1 d .
C9 C 1.0101(5) 0.79214(12) 0.9440(3) 0.0588(15) Uani 1 1 d .
H9A H 1.0657 0.7779 0.9111 0.088 Uiso 1 1 calc R
H9B H 0.9228 0.7816 0.9378 0.088 Uiso 1 1 calc R
H9C H 1.0495 0.7935 1.0098 0.088 Uiso 1 1 calc R
C10 C 1.1414(4) 0.84445(14) 0.9065(3) 0.0621(15) Uani 1 1 d .
H10A H 1.1818 0.8481 0.9715 0.093 Uiso 1 1 calc R
H10B H 1.1370 0.8666 0.8733 0.093 Uiso 1 1 calc R
H10C H 1.1943 0.8279 0.8778 0.093 Uiso 1 1 calc R
C11 C 0.9816(5) 0.93827(12) 1.1092(3) 0.0578(15) Uani 1 1 d .
C12 C 0.8769(5) 0.96823(12) 1.0943(4) 0.084(2) Uani 1 1 d .
H12A H 0.9160 0.9896 1.1231 0.126 Uiso 1 1 calc R
H12B H 0.8015 0.9617 1.1228 0.126 Uiso 1 1 calc R
H12C H 0.8479 0.9721 1.0277 0.126 Uiso 1 1 calc R
C13 C 1.0294(5) 0.93256(12) 1.2159(3) 0.082(2) Uani 1 1 d .
H13A H 1.0696 0.9540 1.2438 0.123 Uiso 1 1 calc R
H13B H 1.0940 0.9137 1.2254 0.123 Uiso 1 1 calc R
H13C H 0.9542 0.9264 1.2453 0.123 Uiso 1 1 calc R
C14 C 1.1007(6) 0.94954(15) 1.0660(4) 0.101(2) Uani 1 1 d .
H14A H 1.0722 0.9542 0.9997 0.151 Uiso 1 1 calc R
H14B H 1.1663 0.9309 1.0738 0.151 Uiso 1 1 calc R
H14C H 1.1392 0.9706 1.0969 0.151 Uiso 1 1 calc R
C15 C 0.6269(4) 0.84409(12) 1.1055(3) 0.0482(13) Uani 1 1 d .
C16 C 0.4885(4) 0.84492(13) 1.0416(3) 0.0625(15) Uani 1 1 d .
H16A H 0.4638 0.8690 1.0258 0.094 Uiso 1 1 calc R
H16B H 0.4234 0.8344 1.0745 0.094 Uiso 1 1 calc R
H16C H 0.4917 0.8318 0.9847 0.094 Uiso 1 1 calc R
C17 C 0.6135(5) 0.86437(13) 1.1961(3) 0.0655(15) Uani 1 1 d .
H17A H 0.6970 0.8634 1.2395 0.098 Uiso 1 1 calc R
H17B H 0.5445 0.8537 1.2248 0.098 Uiso 1 1 calc R
H17C H 0.5908 0.8886 1.1807 0.098 Uiso 1 1 calc R
C18 C 0.6669(5) 0.80580(11) 1.1360(3) 0.0527(13) Uani 1 1 d .
H18A H 0.6688 0.7915 1.0809 0.079 Uiso 1 1 calc R
H18B H 0.6027 0.7962 1.1711 0.079 Uiso 1 1 calc R
H18C H 0.7540 0.8058 1.1751 0.079 Uiso 1 1 calc R
C19 C 0.6263(4) 0.80429(11) 0.6219(3) 0.0351(11) Uani 1 1 d .
C20 C 0.7250(4) 0.78045(11) 0.5972(3) 0.0330(11) Uani 1 1 d .
C21 C 0.7414(4) 0.74818(11) 0.6452(3) 0.0365(11) Uani 1 1 d .
H21 H 0.8082 0.7330 0.6321 0.044 Uiso 1 1 calc R
C22 C 0.6649(4) 0.73719(10) 0.7111(3) 0.0315(10) Uani 1 1 d .
C23 C 0.5569(4) 0.75820(11) 0.7220(3) 0.0367(11) Uani 1 1 d .
H23 H 0.4987 0.7502 0.7609 0.044 Uiso 1 1 calc R
C24 C 0.5308(4) 0.79156(11) 0.6761(3) 0.0327(10) Uani 1 1 d .
C25 C 0.8063(4) 0.78801(10) 0.5172(3) 0.0353(11) Uani 1 1 d .
C26 C 0.8779(4) 0.75418(11) 0.4923(3) 0.0429(12) Uani 1 1 d .
H26A H 0.8138 0.7354 0.4777 0.064 Uiso 1 1 calc R
H26B H 0.9446 0.7474 0.5453 0.064 Uiso 1 1 calc R
H26C H 0.9200 0.7587 0.4385 0.064 Uiso 1 1 calc R
C27 C 0.7114(4) 0.79875(11) 0.4263(3) 0.0414(12) Uani 1 1 d .
H27A H 0.7620 0.8021 0.3762 0.062 Uiso 1 1 calc R
H27B H 0.6668 0.8204 0.4369 0.062 Uiso 1 1 calc R
H27C H 0.6462 0.7804 0.4088 0.062 Uiso 1 1 calc R
C28 C 0.9142(4) 0.81617(11) 0.5445(3) 0.0432(12) Uani 1 1 d .
H28A H 0.9597 0.8203 0.4921 0.065 Uiso 1 1 calc R
H28B H 0.9773 0.8081 0.5980 0.065 Uiso 1 1 calc R
H28C H 0.8734 0.8378 0.5604 0.065 Uiso 1 1 calc R
C29 C 0.6982(4) 0.70207(11) 0.7646(3) 0.0378(11) Uani 1 1 d .
C30 C 0.8454(4) 0.70257(11) 0.8136(3) 0.0461(12) Uani 1 1 d .
H30A H 0.8598 0.7221 0.8572 0.069 Uiso 1 1 calc R
H30B H 0.9021 0.7052 0.7669 0.069 Uiso 1 1 calc R
H30C H 0.8664 0.6807 0.8475 0.069 Uiso 1 1 calc R
C31 C 0.6113(4) 0.69567(11) 0.8399(3) 0.0416(12) Uani 1 1 d .
H31A H 0.6225 0.7149 0.8843 0.062 Uiso 1 1 calc R
H31B H 0.6377 0.6739 0.8725 0.062 Uiso 1 1 calc R
H31C H 0.5190 0.6941 0.8102 0.062 Uiso 1 1 calc R
C32 C 0.6744(4) 0.67085(10) 0.6942(3) 0.0462(12) Uani 1 1 d .
H32A H 0.6975 0.6490 0.7274 0.069 Uiso 1 1 calc R
H32B H 0.7291 0.6738 0.6464 0.069 Uiso 1 1 calc R
H32C H 0.5818 0.6703 0.6649 0.069 Uiso 1 1 calc R
C33 C 0.3912(4) 0.80837(11) 0.6748(3) 0.0354(11) Uani 1 1 d .
C34 C 0.3913(5) 0.84413(12) 0.7263(4) 0.0387(12) Uani 1 1 d .
H34A H 0.436(4) 0.8623(11) 0.699(3) 0.058 Uiso 1 1 d .
H34B H 0.437(4) 0.8435(10) 0.794(3) 0.058 Uiso 1 1 d .
H34C H 0.301(4) 0.8512(11) 0.735(3) 0.058 Uiso 1 1 d .
C35 C 0.2998(4) 0.78406(11) 0.7219(3) 0.0429(11) Uani 1 1 d .
H35A H 0.2106 0.7935 0.7116 0.064 Uiso 1 1 calc R
H35B H 0.3333 0.7827 0.7887 0.064 Uiso 1 1 calc R
H35C H 0.2986 0.7607 0.6948 0.064 Uiso 1 1 calc R
C36 C 0.3230(4) 0.81295(11) 0.5705(3) 0.0432(12) Uani 1 1 d .
H36A H 0.2362 0.8235 0.5682 0.065 Uiso 1 1 calc R
H36B H 0.3135 0.7902 0.5401 0.065 Uiso 1 1 calc R
H36C H 0.3770 0.8280 0.5385 0.065 Uiso 1 1 calc R
C37 C 0.6996(4) 0.93640(10) 0.7091(3) 0.0393(12) Uani 1 1 d .
C38 C 0.7409(4) 0.93850(10) 0.6193(3) 0.0397(12) Uani 1 1 d .
C39 C 0.6420(4) 0.93704(10) 0.5388(3) 0.0384(11) Uani 1 1 d .
H39 H 0.6685 0.9374 0.4799 0.046 Uiso 1 1 calc R
C40 C 0.5072(5) 0.93505(10) 0.5416(3) 0.0390(12) Uani 1 1 d .
C41 C 0.4684(4) 0.93780(10) 0.6285(3) 0.0361(11) Uani 1 1 d .
H41 H 0.3773 0.9386 0.6307 0.043 Uiso 1 1 calc R
C42 C 0.5598(5) 0.93949(10) 0.7146(3) 0.0376(12) Uani 1 1 d .
C43 C 0.8886(4) 0.94436(11) 0.6067(3) 0.0445(12) Uani 1 1 d .
C44 C 0.9807(4) 0.91274(12) 0.6369(3) 0.0555(14) Uani 1 1 d .
H44A H 0.9871 0.9089 0.7037 0.083 Uiso 1 1 calc R
H44B H 1.0682 0.9176 0.6229 0.083 Uiso 1 1 calc R
H44C H 0.9448 0.8919 0.6030 0.083 Uiso 1 1 calc R
C45 C 0.9427(5) 0.97793(11) 0.6627(3) 0.0550(14) Uani 1 1 d .
H45A H 0.8897 0.9981 0.6384 0.083 Uiso 1 1 calc R
H45B H 1.0342 0.9818 0.6561 0.083 Uiso 1 1 calc R
H45C H 0.9377 0.9748 0.7285 0.083 Uiso 1 1 calc R
C46 C 0.8976(5) 0.95184(12) 0.5016(3) 0.0578(14) Uani 1 1 d .
H46A H 0.8701 0.9311 0.4642 0.087 Uiso 1 1 calc R
H46B H 0.9883 0.9577 0.4966 0.087 Uiso 1 1 calc R
H46C H 0.8401 0.9714 0.4789 0.087 Uiso 1 1 calc R
C47 C 0.4047(5) 0.93229(11) 0.4478(3) 0.0416(12) Uani 1 1 d .
C48 C 0.2655(5) 0.92477(17) 0.4648(3) 0.091(2) Uani 1 1 d .
H48A H 0.2642 0.9024 0.4964 0.136 Uiso 1 1 calc R
H48B H 0.2052 0.9240 0.4053 0.136 Uiso 1 1 calc R
H48C H 0.2380 0.9432 0.5035 0.136 Uiso 1 1 calc R
C49 C 0.4429(5) 0.90268(13) 0.3862(4) 0.0771(18) Uani 1 1 d .
H49A H 0.5291 0.9076 0.3700 0.116 Uiso 1 1 calc R
H49B H 0.3773 0.9010 0.3294 0.116 Uiso 1 1 calc R
H49C H 0.4466 0.8806 0.4201 0.116 Uiso 1 1 calc R
C50 C 0.4033(5) 0.96736(12) 0.3943(4) 0.0725(17) Uani 1 1 d .
H50A H 0.3772 0.9862 0.4324 0.109 Uiso 1 1 calc R
H50B H 0.3407 0.9658 0.3360 0.109 Uiso 1 1 calc R
H50C H 0.4912 0.9721 0.3809 0.109 Uiso 1 1 calc R
C51 C 0.5056(5) 0.94949(11) 0.8061(3) 0.0456(12) Uani 1 1 d .
C52 C 0.5206(6) 0.91961(14) 0.8817(4) 0.0509(14) Uani 1 1 d .
H52A H 0.627(5) 0.9131(11) 0.900(3) 0.076 Uiso 1 1 d .
H52B H 0.469(4) 0.8980(12) 0.854(3) 0.076 Uiso 1 1 d .
H52C H 0.471(5) 0.9257(12) 0.933(3) 0.076 Uiso 1 1 d .
C53 C 0.5779(5) 0.98314(11) 0.8499(3) 0.0527(13) Uani 1 1 d .
H53A H 0.5487 0.9885 0.9086 0.079 Uiso 1 1 calc R
H53B H 0.5570 1.0027 0.8070 0.079 Uiso 1 1 calc R
H53C H 0.6728 0.9792 0.8616 0.079 Uiso 1 1 calc R
C54 C 0.3560(4) 0.95838(12) 0.7857(3) 0.0574(14) Uani 1 1 d .
H54A H 0.3060 0.9377 0.7621 0.086 Uiso 1 1 calc R
H54B H 0.3400 0.9769 0.7392 0.086 Uiso 1 1 calc R
H54C H 0.3280 0.9661 0.8430 0.086 Uiso 1 1 calc R

loop_
_atom_site_aniso_label
_atom_site_aniso_U_11
_atom_site_aniso_U_22
_atom_site_aniso_U_33
_atom_site_aniso_U_23
_atom_site_aniso_U_13
_atom_site_aniso_U_12
Pr 0.03509(15) 0.03956(15) 0.03958(16) 0.00040(14) 0.00813(11) 0.00104(14)
S1 0.0496(8) 0.0410(7) 0.0448(8) 0.0026(6) -0.0011(7) -0.0080(6)
S2 0.0394(7) 0.0381(6) 0.0397(7) 0.0017(5) 0.0097(6) 0.0008(5)
S3 0.0457(8) 0.0449(7) 0.0474(8) 0.0031(6) 0.0006(6) -0.0022(6)
C1 0.036(3) 0.039(3) 0.033(3) 0.001(2) 0.006(2) 0.002(2)
C2 0.032(3) 0.044(3) 0.031(3) 0.005(2) 0.001(2) 0.005(2)
C3 0.038(3) 0.051(3) 0.046(3) 0.009(3) 0.003(3) -0.003(2)
C4 0.043(3) 0.036(3) 0.038(3) 0.001(2) -0.001(2) 0.002(2)
C5 0.051(3) 0.045(3) 0.039(3) -0.002(2) 0.012(3) 0.010(3)
C6 0.036(3) 0.037(3) 0.043(3) -0.001(2) 0.009(2) 0.001(2)
C7 0.045(3) 0.067(3) 0.029(3) -0.001(2) 0.006(2) 0.013(3)
C8 0.058(4) 0.081(4) 0.033(3) -0.006(3) 0.005(3) 0.023(3)
C9 0.065(4) 0.061(3) 0.045(3) -0.013(3) -0.007(3) 0.021(3)
C10 0.040(3) 0.101(4) 0.049(3) 0.004(3) 0.018(3) 0.015(3)
C11 0.063(4) 0.047(3) 0.057(4) -0.003(3) -0.010(3) -0.006(3)
C12 0.103(5) 0.042(3) 0.089(4) -0.007(3) -0.031(4) 0.006(3)
C13 0.110(5) 0.045(3) 0.072(4) -0.012(3) -0.037(4) -0.001(3)
C14 0.095(5) 0.079(4) 0.122(6) -0.018(4) 0.003(4) -0.043(4)
C15 0.038(3) 0.059(3) 0.051(3) 0.005(3) 0.016(3) 0.000(2)
C16 0.040(3) 0.085(4) 0.068(4) 0.022(3) 0.025(3) 0.000(3)
C17 0.077(4) 0.065(3) 0.064(4) 0.003(3) 0.040(3) 0.009(3)
C18 0.055(3) 0.058(3) 0.048(3) 0.009(3) 0.016(3) -0.006(3)
C19 0.034(3) 0.039(3) 0.032(3) -0.002(2) 0.004(2) -0.003(2)
C20 0.029(3) 0.038(3) 0.032(3) -0.003(2) 0.006(2) 0.001(2)
C21 0.031(3) 0.041(3) 0.041(3) -0.002(2) 0.012(2) -0.001(2)
C22 0.029(3) 0.035(3) 0.031(3) -0.004(2) 0.008(2) -0.002(2)
C23 0.030(3) 0.045(3) 0.037(3) -0.007(2) 0.009(2) -0.008(2)
C24 0.031(3) 0.039(3) 0.029(3) -0.003(2) 0.010(2) 0.000(2)
C25 0.034(3) 0.035(3) 0.039(3) -0.001(2) 0.011(2) -0.003(2)
C26 0.042(3) 0.049(3) 0.042(3) 0.001(2) 0.017(2) -0.003(2)
C27 0.037(3) 0.049(3) 0.040(3) 0.000(2) 0.009(2) -0.005(2)
C28 0.036(3) 0.049(3) 0.047(3) -0.004(2) 0.012(2) -0.007(2)
C29 0.039(3) 0.039(3) 0.038(3) -0.001(2) 0.015(2) 0.000(2)
C30 0.039(3) 0.049(3) 0.052(3) 0.011(2) 0.012(3) 0.005(2)
C31 0.039(3) 0.043(3) 0.044(3) 0.007(2) 0.013(2) 0.002(2)
C32 0.054(3) 0.040(3) 0.045(3) 0.005(2) 0.009(3) 0.004(2)
C33 0.029(3) 0.041(3) 0.038(3) -0.004(2) 0.011(2) -0.003(2)
C34 0.034(3) 0.047(3) 0.038(3) -0.001(2) 0.012(2) 0.001(2)
C35 0.032(3) 0.048(3) 0.050(3) 0.000(2) 0.013(2) 0.000(2)
C36 0.032(3) 0.054(3) 0.043(3) -0.002(2) 0.006(2) 0.002(2)
C37 0.043(3) 0.031(2) 0.041(3) 0.001(2) -0.002(2) -0.005(2)
C38 0.035(3) 0.034(3) 0.050(3) -0.001(2) 0.008(3) 0.000(2)
C39 0.044(3) 0.035(3) 0.039(3) 0.002(2) 0.012(3) 0.000(2)
C40 0.043(3) 0.029(2) 0.046(3) 0.007(2) 0.009(3) 0.001(2)
C41 0.029(3) 0.038(3) 0.041(3) 0.000(2) 0.007(2) 0.001(2)
C42 0.045(3) 0.031(2) 0.036(3) 0.000(2) 0.005(3) -0.005(2)
C43 0.036(3) 0.046(3) 0.052(3) 0.002(2) 0.009(2) 0.000(2)
C44 0.044(3) 0.058(3) 0.067(4) 0.001(3) 0.018(3) -0.001(3)
C45 0.052(3) 0.053(3) 0.060(3) -0.002(3) 0.011(3) -0.007(3)
C46 0.046(3) 0.066(3) 0.064(4) -0.006(3) 0.017(3) -0.010(3)
C47 0.044(3) 0.040(3) 0.038(3) -0.003(2) 0.002(2) 0.000(2)
C48 0.055(4) 0.166(6) 0.046(4) 0.009(4) -0.006(3) -0.027(4)
C49 0.086(4) 0.075(4) 0.059(4) -0.020(3) -0.018(3) 0.018(3)
C50 0.093(4) 0.049(3) 0.064(4) 0.007(3) -0.019(3) -0.003(3)
C51 0.048(3) 0.045(3) 0.043(3) -0.003(2) 0.005(3) 0.000(2)
C52 0.053(4) 0.055(3) 0.049(4) -0.003(3) 0.020(3) -0.001(3)
C53 0.068(4) 0.045(3) 0.046(3) -0.001(2) 0.010(3) -0.001(3)
C54 0.054(4) 0.072(4) 0.049(3) -0.005(3) 0.018(3) 0.008(3)

loop_
_atom_type_symbol
_atom_type_description
_atom_type_scat_dispersion_real
_atom_type_scat_dispersion_imag
_atom_type_scat_source
C C 0.0033 0.0016 'International Tables Vol C Tables 4.2.6.8 and 6.1.1.4'
H H 0.0000 0.0000 'International Tables Vol C Tables 4.2.6.8 and 6.1.1.4'
S S 0.1246 0.1234 'International Tables Vol C Tables 4.2.6.8 and 6.1.1.4'
Pr Pr -0.2180 2.8214 'International Tables Vol C Tables 4.2.6.8 and 6.1.1.4'

loop_
_geom_angle_atom_site_label_1
_geom_angle_atom_site_label_2
_geom_angle_atom_site_label_3
_geom_angle
S1 Pr S2 121.10(3)
S1 Pr S3 124.94(4)
S2 Pr S3 111.01(4)
C1 S1 Pr 80.16(14)
C19 S2 Pr 86.53(14)
C37 S3 Pr 78.51(13)
C2 C1 C6 119.0(4)
C2 C1 S1 119.4(3)
C6 C1 S1 121.5(3)
C3 C2 C1 118.5(4)
C3 C2 C7 117.0(4)
C1 C2 C7 123.9(4)
C4 C3 C2 122.2(4)
C5 C4 C3 117.1(4)
C5 C4 C11 120.0(5)
C3 C4 C11 122.9(5)
C4 C5 C6 124.3(4)
C5 C6 C1 117.4(4)
C5 C6 C15 118.8(4)
C1 C6 C15 123.5(4)
C9 C7 C8 108.6(4)
C9 C7 C10 107.8(4)
C8 C7 C10 103.8(4)
C9 C7 C2 109.6(4)
C8 C7 C2 115.1(4)
C10 C7 C2 111.6(4)
H8C C8 H8B 111(5)
H8C C8 H8A 105(4)
H8B C8 H8A 111(4)
H8C C8 C7 110(4)
H8B C8 C7 107(3)
H8A C8 C7 114(3)
C14 C11 C4 112.0(4)
C14 C11 C13 108.2(4)
C4 C11 C13 109.0(4)
C14 C11 C12 108.5(4)
C4 C11 C12 109.8(4)
C13 C11 C12 109.3(4)
C17 C15 C16 106.8(4)
C17 C15 C18 106.5(4)
C16 C15 C18 110.8(4)
C17 C15 C6 112.0(4)
C16 C15 C6 113.0(4)
C18 C15 C6 107.6(4)
C24 C19 C20 119.5(4)
C24 C19 S2 119.8(3)
C20 C19 S2 120.6(3)
C21 C20 C19 117.0(4)
C21 C20 C25 119.5(4)
C19 C20 C25 123.4(4)
C22 C21 C20 124.4(4)
C23 C22 C21 117.0(4)
C23 C22 C29 123.1(4)
C21 C22 C29 119.8(4)
C22 C23 C24 122.8(4)
C23 C24 C19 117.4(4)
C23 C24 C33 117.7(4)
C19 C24 C33 124.2(4)
C28 C25 C27 110.5(3)
C28 C25 C26 106.8(3)
C27 C25 C26 105.8(3)
C28 C25 C20 112.8(3)
C27 C25 C20 110.0(3)
C26 C25 C20 110.6(3)
C31 C29 C30 108.2(3)
C31 C29 C22 112.7(3)
C30 C29 C22 109.2(3)
C31 C29 C32 107.4(3)
C30 C29 C32 109.8(3)
C22 C29 C32 109.6(3)
C34 C33 C35 105.2(3)
C34 C33 C36 109.3(3)
C35 C33 C36 106.8(3)
C34 C33 C24 115.4(3)
C35 C33 C24 111.7(3)
C36 C33 C24 108.2(3)
H34A C34 H34C 112(4)
H34A C34 H34B 104(3)
H34C C34 H34B 99(3)
H34A C34 C33 114(3)
H34C C34 C33 112(2)
H34B C34 C33 114(2)
C38 C37 C42 119.6(4)
C38 C37 S3 121.3(4)
C42 C37 S3 119.0(4)
C39 C38 C37 117.7(4)
C39 C38 C43 118.5(4)
C37 C38 C43 123.7(4)
C40 C39 C38 123.6(4)
C41 C40 C39 117.7(4)
C41 C40 C47 122.4(4)
C39 C40 C47 119.8(4)
C40 C41 C42 123.3(4)
C41 C42 C37 116.8(4)
C41 C42 C51 118.4(4)
C37 C42 C51 124.3(4)
C44 C43 C45 110.3(4)
C44 C43 C46 106.3(4)
C45 C43 C46 106.3(4)
C44 C43 C38 114.1(4)
C45 C43 C38 108.5(4)
C46 C43 C38 111.1(4)
C48 C47 C49 107.4(4)
C48 C47 C50 108.5(4)
C49 C47 C50 109.0(4)
C48 C47 C40 112.3(4)
C49 C47 C40 110.8(4)
C50 C47 C40 108.9(3)
C54 C51 C53 106.4(4)
C54 C51 C52 105.4(4)
C53 C51 C52 109.3(4)
C54 C51 C42 112.1(4)
C53 C51 C42 109.3(4)
C52 C51 C42 114.0(4)
H52C C52 H52B 100(4)
H52C C52 H52A 119(4)
H52B C52 H52A 110(3)
H52C C52 C51 110(3)
H52B C52 C51 109(3)
H52A C52 C51 108(2)

loop_
_geom_bond_atom_site_label_1
_geom_bond_atom_site_label_2
_geom_bond_distance
Pr H8B 2.54(5)
Pr H8A 2.58(5)
Pr H34A 2.60(4)
Pr H34B 2.69(4)
Pr H52A 2.69(4)
Pr S1 2.7088(12)
Pr S2 2.7108(12)
Pr S3 2.7197(12)
Pr H52B 2.93(4)
Pr C8 2.929(5)
Pr C37 2.942(4)
Pr C1 2.979(4)
Pr C34 3.048(5)
Pr C52 3.216(5)
S1 C1 1.787(4)
S2 C19 1.789(4)
S3 C37 1.788(4)
C1 C2 1.415(6)
C1 C6 1.421(6)
C2 C3 1.413(6)
C2 C7 1.562(6)
C3 C4 1.382(6)
C4 C5 1.374(6)
C4 C11 1.535(6)
C5 C6 1.395(6)
C6 C15 1.557(6)
C7 C9 1.527(6)
C7 C8 1.548(6)
C7 C10 1.554(6)
C8 H8C 0.86(5)
C8 H8B 1.05(5)
C8 H8A 1.06(5)
C11 C14 1.510(7)
C11 C13 1.538(6)
C11 C12 1.539(6)
C15 C17 1.534(6)
C15 C16 1.537(6)
C15 C18 1.542(6)
C19 C24 1.427(5)
C19 C20 1.434(5)
C20 C21 1.394(5)
C20 C25 1.551(6)
C21 C22 1.386(5)
C22 C23 1.382(5)
C22 C29 1.538(5)
C23 C24 1.423(5)
C24 C33 1.548(5)
C25 C28 1.525(5)
C25 C27 1.534(5)
C25 C26 1.540(5)
C29 C31 1.527(5)
C29 C30 1.536(5)
C29 C32 1.542(5)
C33 C34 1.537(6)
C33 C35 1.540(5)
C33 C36 1.544(5)
C34 H34A 0.94(4)
C34 H34C 0.98(4)
C34 H34B 1.01(4)
C37 C38 1.423(6)
C37 C42 1.438(6)
C38 C39 1.392(5)
C38 C43 1.555(6)
C39 C40 1.376(5)
C40 C41 1.374(6)
C40 C47 1.554(6)
C41 C42 1.410(5)
C42 C51 1.554(6)
C43 C44 1.530(6)
C43 C45 1.548(6)
C43 C46 1.551(6)
C47 C48 1.501(6)
C47 C49 1.515(6)
C47 C50 1.528(6)
C51 C54 1.531(6)
C51 C53 1.543(6)
C51 C52 1.553(6)
C52 H52C 0.98(5)
C52 H52B 1.01(4)
C52 H52A 1.09(5)

loop_
_cod_related_entry_id
_cod_related_entry_database
_cod_related_entry_code
1 ChemSpider 30660037
